data_7030305
loop_
_publ_author_name
'Adams, Jeramie J.'
'Gruver, Brian C.'
'Donohoue, Rose'
'Arulsamy, Navamoney'
'Roddick, Dean M.'

_publ_section_title
;
 Acceptor pincer Ru(II) chemistry.
;
_journal_issue 40
_journal_name_full 'Dalton transactions (Cambridge, England : 2003)'
_journal_page_first 12601
_journal_page_last 12611
_journal_paper_doi 10.1039/c2dt31234d
_journal_volume 41
_journal_year 2012
_chemical_formula_moiety '2(C24 B F20), 2(C15 H7 F12 O3 P2 Ru), C H2 Cl2'
_chemical_formula_sum 'C79 H16 B2 Cl2 F64 O6 P4 Ru2'
_chemical_formula_weight 2695.46
_chemical_name_systematic
;
?
;
_space_group_IT_number 56
_symmetry_cell_setting orthorhombic
_symmetry_space_group_name_Hall '-P 2ab 2ac'
_symmetry_space_group_name_H-M 'P c c n'
_atom_sites_solution_hydrogens geom
_atom_sites_solution_primary direct
_atom_sites_solution_secondary difmap
_audit_creation_method SHELXL-97
_cell_angle_alpha 90.00
_cell_angle_beta 90.00
_cell_angle_gamma 90.00
_cell_formula_units_Z 4
_cell_length_a 18.6632(4)
_cell_length_b 20.1318(5)
_cell_length_c 23.9866(5)
_cell_measurement_reflns_used 7686
_cell_measurement_temperature 150(2)
_cell_measurement_theta_max 29.59
_cell_measurement_theta_min 2.26
_cell_volume 9012.3(4)
_computing_cell_refinement 'Bruker APEX2 V. 2.2 (Bruker AXS Inc, 2007)'
_computing_data_collection 'Bruker APEX2 V. 2.2 (Bruker AXS Inc, 2007)'
_computing_data_reduction 'Bruker SAINT V. 7.34a (Bruker AXS Inc, 2007)'
_computing_molecular_graphics 'Bruker SHELXTL V. 6.14 (Bruker, 2001)'
_computing_publication_material 'Bruker SHELXTL V. 6.14 (Bruker, 2001)'
_computing_structure_refinement 'SHELXL-97 (Sheldrick, 2008)'
_computing_structure_solution 'SHELXS-97 (Sheldrick, 2008)'
_diffrn_ambient_temperature 150(2)
_diffrn_measured_fraction_theta_full 0.999
_diffrn_measured_fraction_theta_max 0.999
_diffrn_measurement_device_type 'CCD area detector'
_diffrn_measurement_method 'phi and omega scans'
_diffrn_radiation_monochromator graphite
_diffrn_radiation_source 'fine-focus sealed tube'
_diffrn_radiation_type MoK\a
_diffrn_radiation_wavelength 0.71073
_diffrn_reflns_av_R_equivalents 0.0629
_diffrn_reflns_av_sigmaI/netI 0.0466
_diffrn_reflns_limit_h_max 26
_diffrn_reflns_limit_h_min -23
_diffrn_reflns_limit_k_max 22
_diffrn_reflns_limit_k_min -28
_diffrn_reflns_limit_l_max 34
_diffrn_reflns_limit_l_min -31
_diffrn_reflns_number 66906
_diffrn_reflns_theta_full 30.51
_diffrn_reflns_theta_max 30.51
_diffrn_reflns_theta_min 1.49
_exptl_absorpt_coefficient_mu 0.652
_exptl_absorpt_correction_T_max 0.9484
_exptl_absorpt_correction_T_min 0.7887
_exptl_absorpt_correction_type multi-scan
_exptl_absorpt_process_details 'SADABS (Bruker AXS Inc., 2001)'
_exptl_crystal_colour colourless
_exptl_crystal_density_diffrn 1.987
_exptl_crystal_density_method 'not measured'
_exptl_crystal_description rectangular_plate
_exptl_crystal_F_000 5224
_exptl_crystal_size_max 0.38
_exptl_crystal_size_mid 0.30
_exptl_crystal_size_min 0.08
_refine_diff_density_max 1.301
_refine_diff_density_min -0.914
_refine_diff_density_rms 0.095
_refine_ls_extinction_method none
_refine_ls_goodness_of_fit_ref 1.023
_refine_ls_hydrogen_treatment constr
_refine_ls_matrix_type full
_refine_ls_number_parameters 721
_refine_ls_number_reflns 13752
_refine_ls_number_restraints 0
_refine_ls_restrained_S_all 1.023
_refine_ls_R_factor_all 0.0915
_refine_ls_R_factor_gt 0.0495
_refine_ls_shift/su_max 0.004
_refine_ls_shift/su_mean 0.000
_refine_ls_structure_factor_coef Fsqd
_refine_ls_weighting_details 'calc w=1/[\s^2^(Fo^2^)+(0.0537P)^2^+12.7418P] where P=(Fo^2^+2Fc^2^)/3'
_refine_ls_weighting_scheme calc
_refine_ls_wR_factor_gt 0.1177
_refine_ls_wR_factor_ref 0.1401
_reflns_number_gt 8458
_reflns_number_total 13752
_reflns_threshold_expression >2sigma(I)
_cod_data_source_file c2dt31234d.txt
_cod_data_source_block jja95m
_cod_depositor_comments
;
The following automatic conversions were performed:

'_symmetry_cell_setting' value 'Orthorhombic' changed to
'orthorhombic' according to
/usr/data/users/saulius/automatic-downloads/retrospective/RSC/lib/dictionaries/cif_core.dic
dictionary named 'cif_core.dic' version 2.4.2 from 2011-04-26.

Automatic conversion script
Id: cif_fix_values 2281 2013-09-26 08:29:07Z andrius 
;
_cod_original_sg_symbol_H-M Pccn
_cod_database_code 7030305

loop_
_symmetry_equiv_pos_as_xyz
'x, y, z'
'-x+1/2, -y+1/2, z'
'-x, y+1/2, -z+1/2'
'x+1/2, -y, -z+1/2'
'-x, -y, -z'
'x-1/2, y-1/2, -z'
'x, -y-1/2, z-1/2'
'-x-1/2, y, z-1/2'

loop_
_atom_site_label
_atom_site_type_symbol
_atom_site_fract_x
_atom_site_fract_y
_atom_site_fract_z
_atom_site_U_iso_or_equiv
_atom_site_adp_type
_atom_site_occupancy
_atom_site_symmetry_multiplicity
_atom_site_calc_flag
_atom_site_refinement_flags
Ru1 Ru 0.7500 0.7500 0.192117(12) 0.02397(8) Uani 1 2 d S
P1 P 0.65351(5) 0.68114(4) 0.17393(3) 0.02780(17) Uani 1 1 d .
C1 C 0.7500 0.7500 0.10233(15) 0.0247(8) Uani 1 2 d S
C8 C 0.7500 0.7500 0.27569(18) 0.0315(9) Uani 1 2 d S
C9 C 0.81559(19) 0.67333(16) 0.19005(12) 0.0317(7) Uani 1 1 d .
O1 O 0.7500 0.7500 0.32258(13) 0.0463(9) Uani 1 2 d S
O2 O 0.85280(15) 0.62989(13) 0.19008(10) 0.0450(6) Uani 1 1 d .
C2 C 0.69395(19) 0.72087(15) 0.07204(12) 0.0311(7) Uani 1 1 d .
C3 C 0.6950(2) 0.72014(16) 0.01391(12) 0.0343(7) Uani 1 1 d .
H3A H 0.6574 0.6988 -0.0060 0.041 Uiso 1 1 calc R
C4 C 0.7500 0.7500 -0.01491(17) 0.0317(9) Uani 1 2 d S
H4A H 0.7500 0.7500 -0.0545 0.038 Uiso 1 2 calc SR
C5 C 0.6289(2) 0.69384(19) 0.10173(13) 0.0403(8) Uani 1 1 d .
H5A H 0.6138 0.6513 0.0847 0.048 Uiso 1 1 calc R
H5B H 0.5887 0.7257 0.0991 0.048 Uiso 1 1 calc R
C6 C 0.6680(2) 0.58932(18) 0.18272(15) 0.0447(9) Uani 1 1 d .
F6A F 0.69494(15) 0.57670(11) 0.23191(9) 0.0585(7) Uani 1 1 d .
F6B F 0.60972(14) 0.55407(11) 0.17586(12) 0.0620(7) Uani 1 1 d .
F6C F 0.71693(16) 0.57074(12) 0.14494(11) 0.0667(7) Uani 1 1 d .
C7 C 0.5670(2) 0.6904(2) 0.21301(16) 0.0477(9) Uani 1 1 d .
F7A F 0.57307(16) 0.66692(16) 0.26410(10) 0.0765(9) Uani 1 1 d .
F7B F 0.51324(13) 0.65948(13) 0.18624(12) 0.0671(7) Uani 1 1 d .
F7C F 0.54925(11) 0.75330(11) 0.21594(10) 0.0494(5) Uani 1 1 d .
Ru2 Ru 0.7500 0.2500 0.146617(13) 0.02900(9) Uani 1 2 d S
C10 C 0.7500 0.2500 0.23629(16) 0.0262(8) Uani 1 2 d S
C17 C 0.82763(19) 0.18348(18) 0.14983(12) 0.0352(7) Uani 1 1 d .
C18 C 0.7500 0.2500 0.0632(2) 0.0433(12) Uani 1 2 d S
O3 O 0.87209(16) 0.14652(14) 0.15134(11) 0.0510(7) Uani 1 1 d .
O4 O 0.7500 0.2500 0.01619(14) 0.0590(12) Uani 1 2 d S
P2 P 0.66448(5) 0.16976(5) 0.16425(4) 0.0371(2) Uani 1 1 d .
C11 C 0.69789(18) 0.21503(15) 0.26626(12) 0.0317(7) Uani 1 1 d .
C12 C 0.6987(2) 0.21497(16) 0.32442(13) 0.0372(8) Uani 1 1 d .
H12A H 0.6636 0.1905 0.3443 0.045 Uiso 1 1 calc R
C13 C 0.7500 0.2500 0.35323(17) 0.0371(11) Uani 1 2 d S
H13A H 0.7500 0.2500 0.3928 0.045 Uiso 1 2 calc SR
C14 C 0.6388(2) 0.1790(2) 0.23656(15) 0.0491(10) Uani 1 1 d .
H14A H 0.5936 0.2046 0.2393 0.059 Uiso 1 1 calc R
H14B H 0.6312 0.1349 0.2537 0.059 Uiso 1 1 calc R
C15 C 0.6897(3) 0.0809(2) 0.15346(19) 0.0608(12) Uani 1 1 d .
F15A F 0.6408(2) 0.03877(15) 0.1702(2) 0.1175(15) Uani 1 1 d .
F15B F 0.7041(3) 0.07090(18) 0.10236(13) 0.164(3) Uani 1 1 d .
F15C F 0.74766(16) 0.06803(13) 0.18306(14) 0.0753(8) Uani 1 1 d .
C16 C 0.5772(2) 0.1715(2) 0.1254(2) 0.0555(11) Uani 1 1 d .
F16A F 0.58696(17) 0.16328(17) 0.07209(12) 0.0838(9) Uani 1 1 d .
F16B F 0.53311(15) 0.12423(15) 0.14431(13) 0.0770(8) Uani 1 1 d .
F16C F 0.54715(15) 0.23020(14) 0.13245(16) 0.0843(10) Uani 1 1 d .
B1 B 0.28458(19) 0.49816(17) 0.08002(13) 0.0263(7) Uani 1 1 d .
C19 C 0.33958(17) 0.52994(15) 0.03318(11) 0.0279(6) Uani 1 1 d .
F20 F 0.32292(11) 0.64432(9) 0.05511(8) 0.0381(5) Uani 1 1 d .
C20 C 0.35547(18) 0.59620(16) 0.02504(12) 0.0314(7) Uani 1 1 d .
F21 F 0.41623(13) 0.68466(11) -0.01964(10) 0.0534(6) Uani 1 1 d .
C21 C 0.4049(2) 0.61931(17) -0.01333(14) 0.0384(8) Uani 1 1 d .
F22 F 0.49106(12) 0.59629(12) -0.08252(9) 0.0509(6) Uani 1 1 d .
C22 C 0.44245(18) 0.57475(19) -0.04565(13) 0.0372(8) Uani 1 1 d .
F23 F 0.46647(11) 0.46341(11) -0.06973(8) 0.0450(5) Uani 1 1 d .
C23 C 0.43014(18) 0.50806(18) -0.03884(12) 0.0340(7) Uani 1 1 d .
F24 F 0.37248(11) 0.42125(9) 0.00507(8) 0.0371(4) Uani 1 1 d .
C24 C 0.38055(18) 0.48752(16) 0.00005(12) 0.0300(6) Uani 1 1 d .
C25 C 0.22807(17) 0.55354(15) 0.10660(12) 0.0272(6) Uani 1 1 d .
F26 F 0.24754(11) 0.52933(10) 0.20257(7) 0.0362(4) Uani 1 1 d .
C26 C 0.21129(17) 0.56193(15) 0.16251(12) 0.0289(6) Uani 1 1 d .
F27 F 0.14516(12) 0.60932(11) 0.23650(8) 0.0486(6) Uani 1 1 d .
C27 C 0.15738(18) 0.60347(17) 0.18149(14) 0.0357(7) Uani 1 1 d .
F28 F 0.06598(12) 0.68065(12) 0.16223(10) 0.0573(6) Uani 1 1 d .
C28 C 0.11756(19) 0.63933(18) 0.14430(16) 0.0403(8) Uani 1 1 d .
F29 F 0.09457(13) 0.66940(12) 0.05125(10) 0.0566(6) Uani 1 1 d .
C29 C 0.1322(2) 0.63375(18) 0.08822(15) 0.0399(8) Uani 1 1 d .
F30 F 0.19594(11) 0.58708(10) 0.01543(7) 0.0397(5) Uani 1 1 d .
C30 C 0.18599(18) 0.59142(16) 0.07134(13) 0.0321(7) Uani 1 1 d .
C31 C 0.34000(16) 0.46562(15) 0.12619(11) 0.0257(6) Uani 1 1 d .
F32 F 0.37639(11) 0.57351(9) 0.15299(8) 0.0377(4) Uani 1 1 d .
C32 C 0.38281(17) 0.50663(15) 0.15847(12) 0.0296(6) Uani 1 1 d .
F33 F 0.46868(12) 0.52910(11) 0.22856(9) 0.0482(5) Uani 1 1 d .
C33 C 0.43127(17) 0.48542(17) 0.19762(13) 0.0333(7) Uani 1 1 d .
F34 F 0.48927(11) 0.39560(12) 0.24240(9) 0.0484(5) Uani 1 1 d .
C34 C 0.44160(17) 0.41824(18) 0.20493(13) 0.0338(7) Uani 1 1 d .
F35 F 0.41245(12) 0.30899(10) 0.17910(9) 0.0461(5) Uani 1 1 d .
C35 C 0.40272(18) 0.37504(16) 0.17327(13) 0.0313(7) Uani 1 1 d .
F36 F 0.32033(11) 0.35136(9) 0.10451(7) 0.0333(4) Uani 1 1 d .
C36 C 0.35404(16) 0.39873(15) 0.13454(11) 0.0261(6) Uani 1 1 d .
C37 C 0.22726(17) 0.44316(15) 0.05439(12) 0.0284(6) Uani 1 1 d .
F38 F 0.19630(11) 0.41023(10) 0.14579(7) 0.0380(4) Uani 1 1 d .
C38 C 0.18514(18) 0.40570(16) 0.09043(14) 0.0330(7) Uani 1 1 d .
F39 F 0.09661(13) 0.32566(12) 0.11155(11) 0.0589(6) Uani 1 1 d .
C39 C 0.1316(2) 0.36257(18) 0.07392(17) 0.0423(8) Uani 1 1 d .
F40 F 0.06357(13) 0.31572(13) 0.00130(12) 0.0676(8) Uani 1 1 d .
C40 C 0.1157(2) 0.35703(19) 0.01820(18) 0.0463(9) Uani 1 1 d .
F41 F 0.14078(14) 0.38713(12) -0.07422(9) 0.0610(7) Uani 1 1 d .
C41 C 0.1540(2) 0.39294(18) -0.01900(15) 0.0422(9) Uani 1 1 d .
F42 F 0.24398(12) 0.46774(10) -0.04177(7) 0.0427(5) Uani 1 1 d .
C42 C 0.20826(18) 0.43455(16) -0.00120(13) 0.0341(7) Uani 1 1 d .
Cl1 Cl 0.49247(14) -0.00871(11) 0.06145(17) 0.1828(13) Uani 1 1 d .
C43 C 0.4696(5) -0.0291(4) -0.0040(4) 0.0515(19) Uiso 0.50 1 d P

loop_
_atom_site_aniso_label
_atom_site_aniso_U_11
_atom_site_aniso_U_22
_atom_site_aniso_U_33
_atom_site_aniso_U_23
_atom_site_aniso_U_13
_atom_site_aniso_U_12
Ru1 0.03073(18) 0.02619(15) 0.01499(14) 0.000 0.000 0.00484(14)
P1 0.0345(4) 0.0297(4) 0.0191(3) 0.0003(3) 0.0015(3) 0.0014(3)
C1 0.037(2) 0.0223(17) 0.0150(16) 0.000 0.000 0.0069(18)
C8 0.032(2) 0.036(2) 0.026(2) 0.000 0.000 0.008(2)
C9 0.0417(19) 0.0329(16) 0.0206(14) -0.0003(11) -0.0033(12) 0.0060(15)
O1 0.057(2) 0.063(2) 0.0192(15) 0.000 0.000 0.013(2)
O2 0.0537(17) 0.0398(13) 0.0415(14) -0.0012(11) -0.0073(12) 0.0177(13)
C2 0.0432(19) 0.0303(15) 0.0198(13) 0.0017(11) -0.0009(12) -0.0033(14)
C3 0.049(2) 0.0337(16) 0.0208(14) -0.0015(12) -0.0051(13) -0.0027(15)
C4 0.051(3) 0.0267(19) 0.0174(18) 0.000 0.000 0.003(2)
C5 0.050(2) 0.0441(19) 0.0265(16) -0.0004(14) -0.0049(14) -0.0041(17)
C6 0.063(3) 0.0383(18) 0.0328(18) 0.0028(14) 0.0004(17) -0.0004(18)
F6A 0.093(2) 0.0426(12) 0.0400(12) 0.0116(10) -0.0109(12) 0.0115(13)
F6B 0.0646(17) 0.0368(12) 0.0846(18) 0.0048(12) -0.0069(14) -0.0147(12)
F6C 0.091(2) 0.0433(13) 0.0660(16) -0.0072(11) 0.0270(14) 0.0105(13)
C7 0.046(2) 0.057(2) 0.040(2) -0.0007(17) 0.0057(16) 0.0012(19)
F7A 0.0773(19) 0.112(2) 0.0401(13) 0.0204(14) 0.0232(12) 0.0132(17)
F7B 0.0448(14) 0.0687(16) 0.0879(19) -0.0252(14) 0.0121(13) -0.0176(13)
F7C 0.0369(12) 0.0541(13) 0.0573(13) -0.0146(11) -0.0001(10) 0.0123(10)
Ru2 0.03261(19) 0.03764(19) 0.01676(15) 0.000 0.000 0.01263(16)
C10 0.034(2) 0.0271(18) 0.0180(17) 0.000 0.000 0.0084(19)
C17 0.0402(19) 0.0452(18) 0.0202(14) 0.0022(13) 0.0077(12) 0.0131(16)
C18 0.051(3) 0.053(3) 0.027(2) 0.000 0.000 0.020(3)
O3 0.0529(17) 0.0587(17) 0.0413(14) 0.0143(12) 0.0154(12) 0.0297(14)
O4 0.082(3) 0.075(3) 0.0202(17) 0.000 0.000 0.031(2)
P2 0.0411(5) 0.0425(5) 0.0275(4) -0.0068(3) -0.0063(3) 0.0045(4)
C11 0.0399(18) 0.0328(16) 0.0224(14) -0.0024(11) 0.0031(12) 0.0047(14)
C12 0.057(2) 0.0298(15) 0.0254(15) -0.0002(12) 0.0086(14) 0.0014(15)
C13 0.063(3) 0.029(2) 0.019(2) 0.000 0.000 0.006(2)
C14 0.050(2) 0.063(2) 0.0353(19) -0.0085(17) 0.0075(16) -0.017(2)
C15 0.081(3) 0.047(2) 0.054(3) -0.0059(19) -0.019(2) 0.014(2)
F15A 0.089(3) 0.0456(16) 0.218(5) -0.010(2) -0.034(3) -0.0129(17)
F15B 0.357(8) 0.088(2) 0.0472(18) -0.0263(17) -0.020(3) 0.116(4)
F15C 0.076(2) 0.0494(14) 0.101(2) 0.0194(14) -0.0232(17) 0.0108(14)
C16 0.048(2) 0.054(2) 0.065(3) -0.013(2) -0.019(2) 0.003(2)
F16A 0.083(2) 0.115(2) 0.0534(16) -0.0067(16) -0.0364(14) 0.0016(19)
F16B 0.0533(17) 0.0743(18) 0.103(2) -0.0003(16) -0.0185(15) -0.0095(15)
F16C 0.0510(16) 0.0650(17) 0.137(3) -0.0204(18) -0.0371(17) 0.0155(14)
B1 0.0333(18) 0.0280(15) 0.0175(14) -0.0011(11) 0.0023(12) 0.0045(15)
C19 0.0326(16) 0.0338(15) 0.0175(12) 0.0039(11) 0.0013(11) 0.0052(13)
F20 0.0494(12) 0.0284(9) 0.0366(10) 0.0038(8) 0.0156(9) 0.0049(9)
C20 0.0364(18) 0.0335(15) 0.0244(14) 0.0046(12) 0.0062(12) 0.0063(14)
F21 0.0596(15) 0.0410(11) 0.0595(14) 0.0177(10) 0.0222(11) 0.0005(11)
C21 0.042(2) 0.0393(18) 0.0340(17) 0.0141(14) 0.0063(14) 0.0042(15)
F22 0.0395(12) 0.0757(15) 0.0374(11) 0.0171(11) 0.0167(9) 0.0064(11)
C22 0.0310(17) 0.058(2) 0.0225(14) 0.0100(14) 0.0066(12) 0.0060(16)
F23 0.0412(12) 0.0650(14) 0.0290(10) -0.0064(9) 0.0093(8) 0.0172(11)
C23 0.0321(17) 0.0500(19) 0.0199(14) 0.0002(13) 0.0034(11) 0.0141(15)
F24 0.0451(12) 0.0345(10) 0.0318(10) -0.0046(8) 0.0041(8) 0.0104(9)
C24 0.0331(17) 0.0367(16) 0.0202(13) 0.0030(11) 0.0003(11) 0.0087(14)
C25 0.0300(16) 0.0282(14) 0.0233(14) -0.0036(11) 0.0032(11) -0.0003(12)
F26 0.0447(11) 0.0438(10) 0.0201(8) 0.0004(7) 0.0064(8) 0.0009(9)
C26 0.0319(17) 0.0319(15) 0.0230(14) -0.0031(11) 0.0054(11) -0.0044(13)
F27 0.0489(13) 0.0641(14) 0.0329(11) -0.0163(10) 0.0195(9) -0.0049(11)
C27 0.0335(18) 0.0440(18) 0.0296(16) -0.0107(14) 0.0125(13) -0.0053(15)
F28 0.0444(13) 0.0610(14) 0.0666(15) -0.0198(12) 0.0145(11) 0.0175(11)
C28 0.0309(18) 0.0400(18) 0.050(2) -0.0148(15) 0.0112(15) 0.0043(15)
F29 0.0533(14) 0.0592(14) 0.0571(14) -0.0017(11) -0.0059(11) 0.0305(12)
C29 0.0360(19) 0.0402(18) 0.0437(19) -0.0060(15) -0.0010(15) 0.0086(16)
F30 0.0474(12) 0.0471(11) 0.0247(9) -0.0014(8) -0.0014(8) 0.0163(10)
C30 0.0370(18) 0.0355(16) 0.0238(14) -0.0045(12) 0.0030(12) 0.0052(14)
C31 0.0283(15) 0.0317(14) 0.0172(12) 0.0008(11) 0.0031(10) -0.0017(12)
F32 0.0458(12) 0.0292(9) 0.0380(10) 0.0001(8) -0.0046(8) -0.0065(9)
C32 0.0316(17) 0.0319(15) 0.0254(14) 0.0044(12) 0.0026(12) -0.0022(13)
F33 0.0453(13) 0.0549(13) 0.0443(12) -0.0004(10) -0.0139(9) -0.0177(11)
C33 0.0287(17) 0.0448(18) 0.0264(15) 0.0020(13) -0.0003(12) -0.0085(14)
F34 0.0382(12) 0.0666(14) 0.0406(11) 0.0172(10) -0.0149(9) -0.0010(11)
C34 0.0269(16) 0.0495(19) 0.0251(14) 0.0087(13) -0.0020(11) -0.0011(15)
F35 0.0534(13) 0.0385(11) 0.0463(12) 0.0113(9) -0.0103(10) 0.0094(10)
C35 0.0328(17) 0.0355(16) 0.0255(14) 0.0083(12) 0.0017(12) 0.0033(14)
F36 0.0428(11) 0.0288(9) 0.0284(9) -0.0026(7) -0.0052(8) 0.0016(8)
C36 0.0293(16) 0.0307(14) 0.0182(12) 0.0014(11) 0.0022(11) -0.0003(12)
C37 0.0287(15) 0.0305(15) 0.0259(14) -0.0046(11) -0.0027(11) 0.0085(13)
F38 0.0416(12) 0.0443(11) 0.0281(9) -0.0015(8) 0.0070(8) -0.0084(9)
C38 0.0313(17) 0.0354(16) 0.0323(16) -0.0058(13) 0.0001(13) 0.0029(14)
F39 0.0446(14) 0.0521(13) 0.0799(17) -0.0070(12) 0.0131(12) -0.0159(11)
C39 0.0309(19) 0.0397(19) 0.056(2) -0.0106(16) 0.0036(16) 0.0000(15)
F40 0.0386(13) 0.0643(15) 0.100(2) -0.0346(14) -0.0192(13) -0.0031(12)
C40 0.0275(18) 0.044(2) 0.068(3) -0.0219(19) -0.0129(17) 0.0063(16)
F41 0.0661(16) 0.0704(15) 0.0466(13) -0.0271(12) -0.0318(11) 0.0220(13)
C41 0.042(2) 0.0445(19) 0.0407(19) -0.0197(15) -0.0202(16) 0.0167(17)
F42 0.0597(14) 0.0474(11) 0.0209(8) -0.0011(8) -0.0059(9) 0.0121(10)
C42 0.0363(19) 0.0371(17) 0.0289(16) -0.0053(13) -0.0057(13) 0.0136(14)
Cl1 0.1079(18) 0.0933(14) 0.347(4) -0.010(2) 0.025(2) 0.0146(12)

loop_
_atom_type_symbol
_atom_type_description
_atom_type_scat_dispersion_real
_atom_type_scat_dispersion_imag
_atom_type_scat_source
C C 0.0033 0.0016 'International Tables Vol C Tables 4.2.6.8 and 6.1.1.4'
H H 0.0000 0.0000 'International Tables Vol C Tables 4.2.6.8 and 6.1.1.4'
B B 0.0013 0.0007 'International Tables Vol C Tables 4.2.6.8 and 6.1.1.4'
O O 0.0106 0.0060 'International Tables Vol C Tables 4.2.6.8 and 6.1.1.4'
F F 0.0171 0.0103 'International Tables Vol C Tables 4.2.6.8 and 6.1.1.4'
P P 0.1023 0.0942 'International Tables Vol C Tables 4.2.6.8 and 6.1.1.4'
Cl Cl 0.1484 0.1585 'International Tables Vol C Tables 4.2.6.8 and 6.1.1.4'
Ru Ru -1.2594 0.8363 'International Tables Vol C Tables 4.2.6.8 and 6.1.1.4'

loop_
_geom_angle_atom_site_label_1
_geom_angle_atom_site_label_2
_geom_angle_atom_site_label_3
_geom_angle
_geom_angle_site_symmetry_1
_geom_angle_site_symmetry_3
C9 Ru1 C9 177.12(17) 2_665 .
C9 Ru1 C8 91.44(8) 2_665 .
C9 Ru1 C8 91.44(8) . .
C9 Ru1 C1 88.56(8) 2_665 .
C9 Ru1 C1 88.56(8) . .
C8 Ru1 C1 180.000(1) . .
C9 Ru1 P1 88.92(10) 2_665 .
C9 Ru1 P1 90.54(10) . .
C8 Ru1 P1 100.87(2) . .
C1 Ru1 P1 79.13(2) . .
C9 Ru1 P1 90.54(10) 2_665 2_665
C9 Ru1 P1 88.92(10) . 2_665
C8 Ru1 P1 100.87(2) . 2_665
C1 Ru1 P1 79.13(2) . 2_665
P1 Ru1 P1 158.26(4) . 2_665
C5 P1 C7 104.23(18) . .
C5 P1 C6 106.43(17) . .
C7 P1 C6 99.53(19) . .
C5 P1 Ru1 107.06(12) . .
C7 P1 Ru1 121.05(13) . .
C6 P1 Ru1 117.11(14) . .
C2 C1 C2 117.6(4) . 2_665
C2 C1 Ru1 121.20(18) . .
C2 C1 Ru1 121.20(18) 2_665 .
O1 C8 Ru1 180.000(1) . .
O2 C9 Ru1 178.5(3) . .
C3 C2 C1 120.8(3) . .
C3 C2 C5 118.7(3) . .
C1 C2 C5 120.4(3) . .
C4 C3 C2 120.6(3) . .
C4 C3 H3A 119.7 . .
C2 C3 H3A 119.7 . .
C3 C4 C3 119.7(4) . 2_665
C3 C4 H4A 120.2 . .
C3 C4 H4A 120.2 2_665 .
C2 C5 P1 107.4(2) . .
C2 C5 H5A 110.2 . .
P1 C5 H5A 110.2 . .
C2 C5 H5B 110.2 . .
P1 C5 H5B 110.2 . .
H5A C5 H5B 108.5 . .
F6A C6 F6B 109.1(3) . .
F6A C6 F6C 107.1(3) . .
F6B C6 F6C 109.3(3) . .
F6A C6 P1 110.3(3) . .
F6B C6 P1 113.5(3) . .
F6C C6 P1 107.3(2) . .
F7C C7 F7A 108.6(3) . .
F7C C7 F7B 106.5(3) . .
F7A C7 F7B 110.0(4) . .
F7C C7 P1 109.9(3) . .
F7A C7 P1 110.8(3) . .
F7B C7 P1 111.0(3) . .
C17 Ru2 C17 175.53(17) . 2_655
C17 Ru2 C18 92.23(9) . .
C17 Ru2 C18 92.24(9) 2_655 .
C17 Ru2 C10 87.77(9) . .
C17 Ru2 C10 87.76(9) 2_655 .
C18 Ru2 C10 180.0 . .
C17 Ru2 P2 91.47(11) . .
C17 Ru2 P2 87.71(11) 2_655 .
C18 Ru2 P2 100.55(2) . .
C10 Ru2 P2 79.45(2) . .
C17 Ru2 P2 87.71(11) . 2_655
C17 Ru2 P2 91.47(11) 2_655 2_655
C18 Ru2 P2 100.55(2) . 2_655
C10 Ru2 P2 79.45(2) . 2_655
P2 Ru2 P2 158.90(4) . 2_655
C11 C10 C11 118.2(4) . 2_655
C11 C10 Ru2 120.91(18) . .
C11 C10 Ru2 120.91(18) 2_655 .
O3 C17 Ru2 179.1(3) . .
O4 C18 Ru2 180.0 . .
C14 P2 C15 107.4(2) . .
C14 P2 C16 104.1(2) . .
C15 P2 C16 99.6(2) . .
C14 P2 Ru2 106.64(13) . .
C15 P2 Ru2 118.06(18) . .
C16 P2 Ru2 119.76(16) . .
C12 C11 C10 120.4(3) . .
C12 C11 C14 118.9(3) . .
C10 C11 C14 120.7(3) . .
C13 C12 C11 120.7(3) . .
C13 C12 H12A 119.7 . .
C11 C12 H12A 119.7 . .
C12 C13 C12 119.6(4) . 2_655
C12 C13 H13A 120.2 . .
C12 C13 H13A 120.2 2_655 .
C11 C14 P2 108.1(2) . .
C11 C14 H14A 110.1 . .
P2 C14 H14A 110.1 . .
C11 C14 H14B 110.1 . .
P2 C14 H14B 110.1 . .
H14A C14 H14B 108.4 . .
F15B C15 F15A 109.9(5) . .
F15B C15 F15C 108.3(5) . .
F15A C15 F15C 106.2(4) . .
F15B C15 P2 109.8(3) . .
F15A C15 P2 113.7(4) . .
F15C C15 P2 108.7(3) . .
F16A C16 F16C 107.3(4) . .
F16A C16 F16B 109.2(4) . .
F16C C16 F16B 109.5(4) . .
F16A C16 P2 111.3(3) . .
F16C C16 P2 108.8(3) . .
F16B C16 P2 110.7(3) . .
C31 B1 C19 102.8(2) . .
C31 B1 C37 112.8(2) . .
C19 B1 C37 114.1(2) . .
C31 B1 C25 114.0(2) . .
C19 B1 C25 113.3(2) . .
C37 B1 C25 100.4(2) . .
C20 C19 C24 113.2(3) . .
C20 C19 B1 127.2(3) . .
C24 C19 B1 119.4(3) . .
F20 C20 C19 121.4(3) . .
F20 C20 C21 114.4(3) . .
C19 C20 C21 124.2(3) . .
F21 C21 C22 119.7(3) . .
F21 C21 C20 120.7(3) . .
C22 C21 C20 119.6(3) . .
F22 C22 C23 120.6(3) . .
F22 C22 C21 120.4(3) . .
C23 C22 C21 119.0(3) . .
F23 C23 C22 120.2(3) . .
F23 C23 C24 120.7(3) . .
C22 C23 C24 119.1(3) . .
F24 C24 C23 115.6(3) . .
F24 C24 C19 119.6(3) . .
C23 C24 C19 124.8(3) . .
C30 C25 C26 113.3(3) . .
C30 C25 B1 119.7(2) . .
C26 C25 B1 126.6(3) . .
F26 C26 C27 115.1(3) . .
F26 C26 C25 121.1(3) . .
C27 C26 C25 123.7(3) . .
F27 C27 C28 120.1(3) . .
F27 C27 C26 119.9(3) . .
C28 C27 C26 119.9(3) . .
F28 C28 C27 120.5(3) . .
F28 C28 C29 120.4(3) . .
C27 C28 C29 119.1(3) . .
F29 C29 C28 119.9(3) . .
F29 C29 C30 121.3(3) . .
C28 C29 C30 118.8(3) . .
F30 C30 C29 115.5(3) . .
F30 C30 C25 119.4(3) . .
C29 C30 C25 125.1(3) . .
C32 C31 C36 112.9(3) . .
C32 C31 B1 120.0(3) . .
C36 C31 B1 126.9(3) . .
F32 C32 C33 115.7(3) . .
F32 C32 C31 119.1(3) . .
C33 C32 C31 125.3(3) . .
F33 C33 C32 121.1(3) . .
F33 C33 C34 119.9(3) . .
C32 C33 C34 119.0(3) . .
F34 C34 C35 120.5(3) . .
F34 C34 C33 120.7(3) . .
C35 C34 C33 118.7(3) . .
F35 C35 C34 119.9(3) . .
F35 C35 C36 119.8(3) . .
C34 C35 C36 120.2(3) . .
F36 C36 C35 114.9(3) . .
F36 C36 C31 121.4(3) . .
C35 C36 C31 123.8(3) . .
C42 C37 C38 112.6(3) . .
C42 C37 B1 127.1(3) . .
C38 C37 B1 119.8(3) . .
F38 C38 C39 115.9(3) . .
F38 C38 C37 119.3(3) . .
C39 C38 C37 124.8(3) . .
F39 C39 C40 120.4(3) . .
F39 C39 C38 120.5(3) . .
C40 C39 C38 119.1(4) . .
F40 C40 C41 121.0(4) . .
F40 C40 C39 120.1(4) . .
C41 C40 C39 118.9(3) . .
F41 C41 C40 120.2(3) . .
F41 C41 C42 119.3(4) . .
C40 C41 C42 120.5(3) . .
F42 C42 C41 115.9(3) . .
F42 C42 C37 120.1(3) . .
C41 C42 C37 124.0(3) . .
C43 Cl1 C43 57.7(6) . 5_655
C43 C43 Cl1 62.6(5) 5_655 .
C43 C43 Cl1 59.7(5) 5_655 5_655
Cl1 C43 Cl1 122.3(6) . 5_655

loop_
_geom_bond_atom_site_label_1
_geom_bond_atom_site_label_2
_geom_bond_distance
_geom_bond_site_symmetry_2
Ru1 C9 1.971(3) 2_665
Ru1 C9 1.971(3) .
Ru1 C8 2.005(4) .
Ru1 C1 2.154(4) .
Ru1 P1 2.3140(8) .
Ru1 P1 2.3140(8) 2_665
P1 C5 1.810(3) .
P1 C7 1.876(4) .
P1 C6 1.880(4) .
C1 C2 1.402(4) .
C1 C2 1.402(4) 2_665
C8 O1 1.125(5) .
C9 O2 1.117(4) .
C2 C3 1.395(4) .
C2 C5 1.509(5) .
C3 C4 1.376(4) .
C3 H3A 0.9500 .
C4 C3 1.376(4) 2_665
C4 H4A 0.9500 .
C5 H5A 0.9900 .
C5 H5B 0.9900 .
C6 F6A 1.307(4) .
C6 F6B 1.310(5) .
C6 F6C 1.339(5) .
C7 F7C 1.311(5) .
C7 F7A 1.318(5) .
C7 F7B 1.344(5) .
Ru2 C17 1.974(3) .
Ru2 C17 1.974(3) 2_655
Ru2 C18 2.002(5) .
Ru2 C10 2.151(4) .
Ru2 P2 2.3099(10) .
Ru2 P2 2.3099(10) 2_655
C10 C11 1.399(4) .
C10 C11 1.400(4) 2_655
C17 O3 1.115(4) .
C18 O4 1.127(6) .
P2 C14 1.809(4) .
P2 C15 1.868(4) .
P2 C16 1.877(4) .
C11 C12 1.395(4) .
C11 C14 1.499(5) .
C12 C13 1.375(4) .
C12 H12A 0.9500 .
C13 C12 1.375(4) 2_655
C13 H13A 0.9500 .
C14 H14A 0.9900 .
C14 H14B 0.9900 .
C15 F15B 1.271(6) .
C15 F15A 1.308(6) .
C15 F15C 1.320(5) .
C16 F16A 1.303(5) .
C16 F16C 1.319(5) .
C16 F16B 1.336(5) .
B1 C31 1.651(4) .
B1 C19 1.651(4) .
B1 C37 1.658(5) .
B1 C25 1.662(4) .
C19 C20 1.381(4) .
C19 C24 1.395(4) .
F20 C20 1.352(4) .
C20 C21 1.384(4) .
F21 C21 1.341(4) .
C21 C22 1.377(5) .
F22 C22 1.339(4) .
C22 C23 1.372(5) .
F23 C23 1.348(4) .
C23 C24 1.377(4) .
F24 C24 1.348(4) .
C25 C30 1.383(4) .
C25 C26 1.387(4) .
F26 C26 1.346(4) .
C26 C27 1.385(4) .
F27 C27 1.344(4) .
C27 C28 1.367(5) .
F28 C28 1.343(4) .
C28 C29 1.377(5) .
F29 C29 1.340(4) .
C29 C30 1.377(5) .
F30 C30 1.357(3) .
C31 C32 1.385(4) .
C31 C36 1.386(4) .
F32 C32 1.358(4) .
C32 C33 1.372(4) .
F33 C33 1.346(4) .
C33 C34 1.377(5) .
F34 C34 1.344(4) .
C34 C35 1.364(5) .
F35 C35 1.349(4) .
C35 C36 1.384(4) .
F36 C36 1.351(3) .
C37 C42 1.391(4) .
C37 C38 1.391(5) .
F38 C38 1.347(4) .
C38 C39 1.382(5) .
F39 C39 1.339(4) .
C39 C40 1.374(6) .
F40 C40 1.342(4) .
C40 C41 1.353(6) .
F41 C41 1.352(4) .
C41 C42 1.382(5) .
F42 C42 1.356(4) .
Cl1 C43 1.679(9) .
Cl1 C43 1.726(9) 5_655
C43 C43 1.643(18) 5_655
C43 Cl1 1.726(9) 5_655

loop_
_geom_torsion_atom_site_label_1
_geom_torsion_atom_site_label_2
_geom_torsion_atom_site_label_3
_geom_torsion_atom_site_label_4
_geom_torsion
C1 C2 C5 P1 -19.2(4)
C10 C11 C14 P2 16.7(4)
